data_4101339
loop_
_publ_author_name
'Hayton, Trevor W'
'Boncella, James M'
'Scott, Brian L'
'Batista, Enrique R'
'Hay, P Jeffrey'

_publ_section_title
;
 Synthesis and reactivity of the imido analogues of the uranyl ion.
;
_journal_issue 32
_journal_name_full 'Journal of the American Chemical Society'
_journal_page_first 10549
_journal_page_last 10559
_journal_paper_doi 10.1021/ja0629155
_journal_volume 128
_journal_year 2006
_chemical_formula_sum 'C28 H30 F12 I2 N2 O3 U'
_chemical_formula_weight 1162.37
_chemical_name_systematic
; 
 ? 
;
_space_group_IT_number 29
_symmetry_cell_setting orthorhombic
_symmetry_space_group_name_Hall 'P 2c -2b'
_symmetry_space_group_name_H-M 'P b c 21'
_atom_sites_solution_hydrogens geom
_atom_sites_solution_primary direct
_atom_sites_solution_secondary difmap
_audit_creation_method SHELXL-97
_cell_angle_alpha 90.00
_cell_angle_beta 90.00
_cell_angle_gamma 90.00
_cell_formula_units_Z 8
_cell_length_a 9.1025(6)
_cell_length_b 17.4883(11)
_cell_length_c 43.339(3)
_cell_measurement_temperature 141(1)
_cell_volume 6899.0(8)
_computing_cell_refinement 'SAINT+, v. 7.06 (Bruker AXS, 2001)'
_computing_data_collection 'APEX II, v. 1.08 (Bruker AXS, 2003)'
_computing_data_reduction 'SAINT+, v. 7.06 (Bruker AXS, 2001)'
_computing_molecular_graphics 'SHELXTL, v. 6.10, (Bruker AXS, 2000)'
_computing_publication_material 'SHELXTL, v. 6.10, (Bruker AXS, 2000)'
_computing_structure_refinement 'SHELXL-97 (Sheldrick, 1997)'
_computing_structure_solution 'SHELXS-97 (Sheldrick, 1990)'
_diffrn_ambient_temperature 141(1)
_diffrn_measured_fraction_theta_full 0.998
_diffrn_measured_fraction_theta_max 0.998
_diffrn_measurement_device_type 'Bruker D8 with APEXII CCD'
_diffrn_measurement_method '\w scans'
_diffrn_radiation_monochromator graphite
_diffrn_radiation_source 'fine-focus sealed tube'
_diffrn_radiation_type MoK\a
_diffrn_radiation_wavelength 0.71073
_diffrn_reflns_av_R_equivalents 0.0853
_diffrn_reflns_av_sigmaI/netI 0.0771
_diffrn_reflns_limit_h_max 10
_diffrn_reflns_limit_h_min -10
_diffrn_reflns_limit_k_max 20
_diffrn_reflns_limit_k_min -20
_diffrn_reflns_limit_l_max 50
_diffrn_reflns_limit_l_min -51
_diffrn_reflns_number 58497
_diffrn_reflns_theta_full 24.77
_diffrn_reflns_theta_max 24.77
_diffrn_reflns_theta_min 0.94
_diffrn_standards_decay_% '< 2'
_diffrn_standards_interval_count 0
_diffrn_standards_interval_time 0
_diffrn_standards_number 0
_exptl_absorpt_coefficient_mu 6.593
_exptl_absorpt_correction_T_max 0.9370
_exptl_absorpt_correction_T_min 0.3249
_exptl_absorpt_correction_type multi-scan
_exptl_absorpt_process_details 'SADABS 2.03 (Sheldrick, 2001)'
_exptl_crystal_colour red
_exptl_crystal_density_diffrn 2.238
_exptl_crystal_density_method 'not measured'
_exptl_crystal_description 'rectangular plate'
_exptl_crystal_F_000 4336
_exptl_crystal_size_max 0.22
_exptl_crystal_size_mid 0.14
_exptl_crystal_size_min 0.01
_refine_diff_density_max 1.177
_refine_diff_density_min -1.117
_refine_diff_density_rms 0.151
_refine_ls_abs_structure_details 'Flack H D (1983), Acta Cryst. A39, 876-881'
_refine_ls_abs_structure_Flack 0.551(6)
_refine_ls_extinction_method none
_refine_ls_goodness_of_fit_ref 0.793
_refine_ls_hydrogen_treatment noref
_refine_ls_matrix_type full
_refine_ls_number_parameters 866
_refine_ls_number_reflns 11810
_refine_ls_number_restraints 13
_refine_ls_restrained_S_all 0.793
_refine_ls_R_factor_all 0.0543
_refine_ls_R_factor_gt 0.0388
_refine_ls_shift/su_max 0.001
_refine_ls_shift/su_mean 0.000
_refine_ls_structure_factor_coef Fsqd
_refine_ls_weighting_details 'calc w=1/[\s^2^(Fo^2^)+(0.0145P)^2^+149.7929P] where P=(Fo^2^+2Fc^2^)/3'
_refine_ls_weighting_scheme calc
_refine_ls_wR_factor_gt 0.0841
_refine_ls_wR_factor_ref 0.0936
_reflns_number_gt 9694
_reflns_number_total 11810
_reflns_threshold_expression >2sigma(I)
_cod_data_source_file ja0629155si20060426_075244.cif
_cod_data_source_block apx156
_cod_database_code 4101339

loop_
_symmetry_equiv_pos_as_xyz
'x, y, z'
'-x, -y, z+1/2'
'-x, y+1/2, z'
'x, -y+1/2, z+1/2'

loop_
_atom_site_label
_atom_site_type_symbol
_atom_site_fract_x
_atom_site_fract_y
_atom_site_fract_z
_atom_site_U_iso_or_equiv
_atom_site_adp_type
_atom_site_occupancy
_atom_site_symmetry_multiplicity
_atom_site_calc_flag
_atom_site_refinement_flags
U1 U 0.34589(5) 0.91115(2) 0.084950(9) 0.01790(10) Uani 1 1 d .
U2 U 0.84220(5) 0.63419(2) 0.830395(10) 0.01840(10) Uani 1 1 d .
I1 I 0.08002(10) 0.86232(5) 0.12560(2) 0.0252(2) Uani 1 1 d .
I2 I 0.49618(10) 1.04238(5) 0.04811(2) 0.0298(2) Uani 1 1 d .
I3 I 0.98630(12) 0.76567(5) 0.86877(2) 0.0390(2) Uani 1 1 d .
I4 I 0.57453(10) 0.58413(5) 0.79041(2) 0.0265(2) Uani 1 1 d .
F1 F 0.8901(9) 1.0518(6) 0.1715(2) 0.047(2) Uani 1 1 d .
F2 F 0.8867(10) 0.9591(5) 0.2029(2) 0.045(2) Uani 1 1 d .
F3 F 0.8372(9) 1.0702(5) 0.21894(18) 0.038(2) Uani 1 1 d .
F4 F 0.3301(9) 1.0727(5) 0.24860(18) 0.040(2) Uani 1 1 d .
F5 F 0.2345(10) 0.9645(5) 0.2379(2) 0.047(2) Uani 1 1 d .
F6 F 0.1704(9) 1.0651(5) 0.21260(18) 0.038(2) Uani 1 1 d .
F7 F 0.0604(11) 0.9932(6) -0.0511(3) 0.077(4) Uani 1 1 d .
F8 F -0.1340(12) 0.9581(7) -0.0302(3) 0.074(3) Uani 1 1 d .
F9 F -0.066(2) 0.9045(6) -0.0708(3) 0.127(7) Uani 1 1 d .
F10 F 0.2586(17) 0.6515(8) -0.0449(4) 0.129(6) Uani 1 1 d .
F11 F 0.0430(16) 0.6437(6) -0.0423(3) 0.087(4) Uani 1 1 d .
F12 F 0.168(2) 0.6178(6) -0.0032(3) 0.144(9) Uani 1 1 d .
F13 F 0.6672(8) 0.7847(5) 0.7028(2) 0.038(2) Uani 1 1 d .
F14 F 0.7339(10) 0.6856(5) 0.6776(2) 0.048(2) Uani 1 1 d .
F15 F 0.8280(8) 0.7958(5) 0.66710(17) 0.038(2) Uani 1 1 d .
F16 F 1.3330(8) 0.7915(5) 0.69618(18) 0.034(2) Uani 1 1 d .
F17 F 1.3899(9) 0.7765(6) 0.74379(19) 0.050(3) Uani 1 1 d .
F18 F 1.3830(9) 0.6797(5) 0.7129(2) 0.048(2) Uani 1 1 d .
F19 F 0.5341(12) 0.6895(6) 0.9867(2) 0.066(3) Uani 1 1 d .
F20 F 0.7074(12) 0.7456(5) 0.96227(19) 0.057(3) Uani 1 1 d .
F21 F 0.7528(12) 0.6588(5) 0.99541(19) 0.058(3) Uani 1 1 d .
F22 F 0.6267(12) 0.3592(6) 0.9319(3) 0.082(4) Uani 1 1 d .
F23 F 0.4979(18) 0.4021(7) 0.9674(2) 0.110(6) Uani 1 1 d .
F24 F 0.4188(11) 0.3956(5) 0.9219(3) 0.059(3) Uani 1 1 d .
N1 N 0.4333(11) 0.9440(6) 0.1216(2) 0.022(2) Uani 1 1 d .
N2 N 0.2656(12) 0.8721(6) 0.0487(3) 0.026(3) Uani 1 1 d .
N3 N 0.9329(11) 0.6679(6) 0.7946(2) 0.022(2) Uani 1 1 d .
N4 N 0.7559(12) 0.5948(5) 0.8668(3) 0.019(2) Uani 1 1 d .
O1 O 0.1761(9) 1.0199(4) 0.0850(2) 0.0258(19) Uani 1 1 d .
O2 O 0.5827(9) 0.8645(5) 0.0674(2) 0.023(2) Uani 1 1 d .
O3 O 0.3903(9) 0.7802(4) 0.1016(2) 0.0215(19) Uani 1 1 d .
O4 O 0.6691(9) 0.7399(5) 0.8307(2) 0.0282(19) Uani 1 1 d .
O5 O 0.8935(10) 0.5054(5) 0.8131(2) 0.025(2) Uani 1 1 d .
O6 O 1.0770(11) 0.5869(5) 0.8501(2) 0.035(3) Uani 1 1 d .
C1 C 0.4726(15) 0.9697(7) 0.1512(3) 0.021(3) Uani 1 1 d .
C2 C 0.6211(14) 0.9821(7) 0.1595(3) 0.023(3) Uani 1 1 d .
H2 H 0.6946 0.9701 0.1454 0.028 Uiso 1 1 calc R
C3 C 0.6594(14) 1.0107(7) 0.1874(3) 0.021(3) Uani 1 1 d .
C4 C 0.5511(15) 1.0247(8) 0.2099(3) 0.027(3) Uani 1 1 d .
H4 H 0.5772 1.0415 0.2295 0.032 Uiso 1 1 calc R
C5 C 0.4044(15) 1.0130(8) 0.2023(3) 0.023(3) Uani 1 1 d .
C6 C 0.3672(13) 0.9858(7) 0.1733(3) 0.020(3) Uani 1 1 d .
H6 H 0.2687 0.9782 0.1686 0.024 Uiso 1 1 calc R
C7 C 0.8168(14) 1.0212(8) 0.1950(3) 0.025(3) Uani 1 1 d .
C8 C 0.2840(17) 1.0295(8) 0.2253(3) 0.031(3) Uani 1 1 d .
C9 C 0.2046(13) 0.8478(7) 0.0208(3) 0.019(3) Uani 1 1 d .
C10 C 0.2061(16) 0.7697(8) 0.0118(3) 0.033(3) Uani 1 1 d .
H10 H 0.2484 0.7335 0.0247 0.040 Uiso 1 1 calc R
C11 C 0.1462(16) 0.7468(8) -0.0158(3) 0.033(3) Uani 1 1 d .
C12 C 0.0732(15) 0.7975(7) -0.0345(3) 0.029(3) Uani 1 1 d .
H12 H 0.0273 0.7807 -0.0525 0.035 Uiso 1 1 calc R
C13 C 0.0686(13) 0.8748(7) -0.0263(3) 0.024(3) Uani 1 1 d .
C14 C 0.1359(15) 0.8988(8) 0.0010(3) 0.027(3) Uani 1 1 d .
H14 H 0.1347 0.9505 0.0060 0.033 Uiso 1 1 calc R
C15 C -0.0172(19) 0.9309(9) -0.0462(3) 0.042(4) Uani 1 1 d .
C16 C 0.148(2) 0.6646(9) -0.0249(4) 0.050(4) Uani 1 1 d .
C17 C 0.0932(16) 1.0505(8) 0.0586(3) 0.032(3) Uani 1 1 d .
H17A H 0.0269 1.0119 0.0506 0.038 Uiso 1 1 calc R
H17B H 0.1600 1.0655 0.0423 0.038 Uiso 1 1 calc R
C18 C 0.0088(19) 1.1177(8) 0.0696(4) 0.045(4) Uani 1 1 d .
H18A H -0.0904 1.1032 0.0753 0.054 Uiso 1 1 calc R
H18B H 0.0045 1.1571 0.0539 0.054 Uiso 1 1 calc R
C19 C 0.095(2) 1.1452(8) 0.0977(3) 0.046(4) Uani 1 1 d .
H19A H 0.1756 1.1781 0.0918 0.055 Uiso 1 1 calc R
H19B H 0.0318 1.1724 0.1121 0.055 Uiso 1 1 calc R
C20 C 0.1498(15) 1.0708(7) 0.1116(3) 0.027(3) Uani 1 1 d .
H20A H 0.2400 1.0791 0.1230 0.032 Uiso 1 1 calc R
H20B H 0.0769 1.0490 0.1253 0.032 Uiso 1 1 calc R
C21 C 0.7321(15) 0.8918(9) 0.0779(3) 0.035(4) Uani 1 1 d U
H21A H 0.7272 0.9444 0.0849 0.042 Uiso 1 1 calc R
H21B H 0.7688 0.8602 0.0946 0.042 Uiso 1 1 calc R
C22 C 0.8267(19) 0.8853(10) 0.0506(4) 0.048(4) Uani 1 1 d .
H22A H 0.8186 0.9304 0.0377 0.058 Uiso 1 1 calc R
H22B H 0.9285 0.8786 0.0566 0.058 Uiso 1 1 calc R
C23 C 0.7717(16) 0.8175(11) 0.0345(4) 0.051(5) Uani 1 1 d .
H23A H 0.8096 0.7710 0.0437 0.061 Uiso 1 1 calc R
H23B H 0.7981 0.8187 0.0128 0.061 Uiso 1 1 calc R
C24 C 0.6050(16) 0.8236(9) 0.0388(4) 0.039(4) Uani 1 1 d .
H24A H 0.5611 0.8513 0.0217 0.046 Uiso 1 1 calc R
H24B H 0.5611 0.7732 0.0398 0.046 Uiso 1 1 calc R
C25 C 0.3077(16) 0.7141(6) 0.0925(3) 0.024(3) Uani 1 1 d .
H25A H 0.3463 0.6928 0.0735 0.028 Uiso 1 1 calc R
H25B H 0.2052 0.7272 0.0894 0.028 Uiso 1 1 calc R
C26 C 0.3238(17) 0.6577(7) 0.1188(3) 0.031(3) Uani 1 1 d .
H26A H 0.3144 0.6053 0.1116 0.037 Uiso 1 1 calc R
H26B H 0.2519 0.6670 0.1349 0.037 Uiso 1 1 calc R
C27 C 0.4807(15) 0.6746(7) 0.1301(3) 0.027(3) Uani 1 1 d .
H27A H 0.4955 0.6574 0.1511 0.033 Uiso 1 1 calc R
H27B H 0.5539 0.6513 0.1168 0.033 Uiso 1 1 calc R
C28 C 0.4843(15) 0.7617(8) 0.1278(3) 0.029(3) Uani 1 1 d .
H28A H 0.4468 0.7848 0.1466 0.034 Uiso 1 1 calc R
H28B H 0.5838 0.7797 0.1244 0.034 Uiso 1 1 calc R
C29 C 0.9723(14) 0.6933(7) 0.7647(3) 0.020(3) Uani 1 1 d .
C30 C 0.8620(18) 0.7068(8) 0.7427(3) 0.031(3) Uani 1 1 d .
H30 H 0.7640 0.6967 0.7472 0.037 Uiso 1 1 calc R
C31 C 0.9038(14) 0.7361(7) 0.7137(3) 0.023(3) Uani 1 1 d .
C32 C 1.0483(14) 0.7486(8) 0.7061(3) 0.022(3) Uani 1 1 d .
H32 H 1.0738 0.7678 0.6869 0.026 Uiso 1 1 calc R
C33 C 1.1545(14) 0.7321(7) 0.7278(3) 0.021(3) Uani 1 1 d .
C34 C 1.1192(15) 0.7040(8) 0.7569(3) 0.027(3) Uani 1 1 d .
H34 H 1.1930 0.6926 0.7710 0.033 Uiso 1 1 calc R
C35 C 0.7864(16) 0.7497(9) 0.6906(3) 0.032(3) Uani 1 1 d .
C36 C 1.3140(16) 0.7461(8) 0.7203(3) 0.030(3) Uani 1 1 d .
C37 C 0.7018(15) 0.5783(7) 0.8965(3) 0.022(3) Uani 1 1 d .
C38 C 0.7058(14) 0.6353(7) 0.9193(3) 0.026(3) Uani 1 1 d .
H38 H 0.7450 0.6832 0.9150 0.032 Uiso 1 1 calc R
C39 C 0.6510(15) 0.6192(8) 0.9480(3) 0.031(3) Uani 1 1 d .
C40 C 0.5923(16) 0.5481(8) 0.9550(3) 0.030(3) Uani 1 1 d .
H40 H 0.5548 0.5381 0.9746 0.035 Uiso 1 1 calc R
C41 C 0.5906(15) 0.4923(8) 0.9324(3) 0.028(3) Uani 1 1 d .
C42 C 0.6441(13) 0.5065(7) 0.9034(3) 0.022(3) Uani 1 1 d .
H42 H 0.6420 0.4684 0.8884 0.026 Uiso 1 1 calc R
C43 C 0.6560(18) 0.6795(9) 0.9729(3) 0.040(4) Uani 1 1 d .
C44 C 0.5286(17) 0.4137(8) 0.9389(3) 0.034(3) Uani 1 1 d .
C45 C 0.578(2) 0.7611(11) 0.8567(4) 0.060(5) Uani 1 1 d .
H45A H 0.6383 0.7776 0.8739 0.072 Uiso 1 1 calc R
H45B H 0.5179 0.7183 0.8632 0.072 Uiso 1 1 calc R
C46 C 0.4857(19) 0.8247(10) 0.8452(4) 0.059(5) Uani 1 1 d U
H46A H 0.4709 0.8626 0.8612 0.071 Uiso 1 1 calc R
H46B H 0.3907 0.8058 0.8385 0.071 Uiso 1 1 calc R
C47 C 0.568(2) 0.8585(10) 0.8186(4) 0.069(6) Uani 1 1 d .
H47A H 0.5015 0.8817 0.8038 0.083 Uiso 1 1 calc R
H47B H 0.6381 0.8966 0.8255 0.083 Uiso 1 1 calc R
C48 C 0.6426(18) 0.7923(8) 0.8053(4) 0.041(4) Uani 1 1 d .
H48A H 0.5815 0.7684 0.7897 0.049 Uiso 1 1 calc R
H48B H 0.7346 0.8076 0.7958 0.049 Uiso 1 1 calc R
C49 C 1.0844(15) 0.5497(11) 0.8806(4) 0.048(5) Uani 1 1 d .
H49A H 1.0292 0.5023 0.8807 0.058 Uiso 1 1 calc R
H49B H 1.0462 0.5831 0.8966 0.058 Uiso 1 1 calc R
C50 C 1.2430(18) 0.5351(12) 0.8853(4) 0.061(5) Uani 1 1 d .
H50A H 1.2673 0.5361 0.9070 0.073 Uiso 1 1 calc R
H50B H 1.2700 0.4856 0.8769 0.073 Uiso 1 1 calc R
C51 C 1.3207(18) 0.5970(14) 0.8687(5) 0.073(7) Uani 1 1 d .
H51A H 1.4193 0.5818 0.8628 0.088 Uiso 1 1 calc R
H51B H 1.3251 0.6435 0.8808 0.088 Uiso 1 1 calc R
C52 C 1.2201(16) 0.6061(13) 0.8404(4) 0.064(6) Uani 1 1 d .
H52A H 1.2229 0.6584 0.8329 0.076 Uiso 1 1 calc R
H52B H 1.2516 0.5724 0.8239 0.076 Uiso 1 1 calc R
C53 C 0.8158(17) 0.4356(7) 0.8241(3) 0.032(3) Uani 1 1 d .
H53A H 0.7118 0.4452 0.8270 0.038 Uiso 1 1 calc R
H53B H 0.8576 0.4169 0.8432 0.038 Uiso 1 1 calc R
C54 C 0.8414(18) 0.3806(9) 0.7983(4) 0.043(4) Uani 1 1 d .
H54A H 0.8424 0.3284 0.8058 0.051 Uiso 1 1 calc R
H54B H 0.7651 0.3853 0.7827 0.051 Uiso 1 1 calc R
C55 C 0.987(2) 0.4016(10) 0.7852(4) 0.053(5) Uani 1 1 d .
H55A H 0.9981 0.3834 0.7642 0.063 Uiso 1 1 calc R
H55B H 1.0668 0.3821 0.7978 0.063 Uiso 1 1 calc R
C56 C 0.9784(18) 0.4872(8) 0.7865(4) 0.038(4) Uani 1 1 d .
H56A H 1.0760 0.5091 0.7882 0.045 Uiso 1 1 calc R
H56B H 0.9317 0.5070 0.7681 0.045 Uiso 1 1 calc R

loop_
_atom_site_aniso_label
_atom_site_aniso_U_11
_atom_site_aniso_U_22
_atom_site_aniso_U_33
_atom_site_aniso_U_23
_atom_site_aniso_U_13
_atom_site_aniso_U_12
U1 0.0194(2) 0.0172(2) 0.0170(2) -0.00135(18) -0.0015(2) -0.00075(19)
U2 0.0202(2) 0.0183(2) 0.0167(2) 0.00122(18) 0.0010(3) -0.00125(19)
I1 0.0216(5) 0.0264(5) 0.0275(5) 0.0013(4) 0.0024(4) -0.0015(4)
I2 0.0353(5) 0.0271(5) 0.0270(5) 0.0042(4) 0.0026(4) -0.0061(4)
I3 0.0560(7) 0.0299(5) 0.0312(5) -0.0021(4) -0.0071(5) -0.0155(5)
I4 0.0229(5) 0.0277(5) 0.0288(5) -0.0017(4) -0.0034(4) -0.0023(4)
F1 0.032(5) 0.073(7) 0.036(5) 0.005(4) -0.003(4) -0.016(5)
F2 0.036(5) 0.031(5) 0.067(7) 0.000(4) -0.019(5) 0.002(4)
F3 0.039(5) 0.036(5) 0.038(5) -0.018(4) -0.010(4) -0.006(4)
F4 0.034(5) 0.055(6) 0.029(4) -0.013(4) -0.002(4) 0.007(4)
F5 0.051(6) 0.036(5) 0.054(6) 0.002(4) 0.029(5) 0.003(4)
F6 0.033(5) 0.048(5) 0.032(5) -0.005(4) -0.001(4) 0.017(4)
F7 0.056(7) 0.061(7) 0.114(10) 0.050(7) -0.003(6) 0.008(6)
F8 0.054(7) 0.080(8) 0.088(8) 0.026(6) 0.009(6) 0.031(6)
F9 0.247(19) 0.052(7) 0.081(9) -0.026(6) -0.104(11) 0.053(9)
F10 0.097(11) 0.075(9) 0.215(18) -0.070(10) 0.025(11) 0.013(8)
F11 0.116(11) 0.042(6) 0.103(10) -0.022(6) -0.043(9) -0.008(6)
F12 0.35(3) 0.019(5) 0.059(8) -0.004(5) -0.060(11) 0.029(9)
F13 0.020(4) 0.049(6) 0.044(5) 0.004(4) 0.002(4) 0.008(4)
F14 0.057(6) 0.035(5) 0.053(6) -0.010(4) -0.021(5) -0.011(5)
F15 0.033(5) 0.051(6) 0.031(5) 0.022(4) -0.002(4) 0.002(4)
F16 0.021(4) 0.046(5) 0.035(5) 0.019(4) 0.011(4) -0.003(4)
F17 0.036(5) 0.083(7) 0.030(5) -0.007(5) 0.001(4) -0.021(5)
F18 0.021(4) 0.033(5) 0.090(8) 0.004(5) 0.015(5) 0.005(4)
F19 0.081(8) 0.076(7) 0.041(6) -0.027(5) 0.026(5) -0.006(6)
F20 0.100(8) 0.034(5) 0.038(5) -0.001(4) 0.009(5) -0.011(5)
F21 0.088(7) 0.050(5) 0.035(5) -0.006(4) -0.016(5) 0.002(5)
F22 0.062(7) 0.030(5) 0.155(12) 0.038(6) 0.008(7) -0.007(5)
F23 0.217(18) 0.078(8) 0.035(6) 0.007(5) 0.030(8) -0.093(10)
F24 0.053(6) 0.035(5) 0.090(8) 0.019(5) -0.023(6) -0.010(4)
N1 0.016(5) 0.023(6) 0.026(6) -0.005(5) -0.010(5) -0.008(5)
N2 0.022(6) 0.038(7) 0.017(6) -0.002(5) -0.004(5) 0.008(5)
N3 0.012(5) 0.028(6) 0.026(6) 0.001(5) 0.003(5) -0.004(5)
N4 0.024(6) 0.008(5) 0.025(7) -0.003(4) 0.004(5) -0.001(4)
O1 0.034(5) 0.020(4) 0.023(4) 0.000(4) -0.006(4) 0.005(4)
O2 0.006(4) 0.034(6) 0.027(5) -0.005(4) 0.006(4) -0.003(4)
O3 0.019(5) 0.013(4) 0.032(5) -0.002(4) -0.007(4) 0.002(4)
O4 0.038(5) 0.023(4) 0.023(4) 0.004(4) 0.001(5) 0.013(4)
O5 0.029(5) 0.019(5) 0.027(5) -0.002(4) 0.010(4) 0.002(4)
O6 0.033(6) 0.038(6) 0.034(6) 0.003(4) -0.009(5) -0.013(5)
C1 0.038(8) 0.014(6) 0.012(6) 0.004(5) 0.002(6) 0.002(6)
C2 0.021(7) 0.022(7) 0.026(7) 0.011(6) -0.008(6) -0.013(5)
C3 0.022(7) 0.013(6) 0.029(7) 0.003(5) -0.003(6) 0.000(5)
C4 0.027(7) 0.028(8) 0.025(7) 0.004(6) -0.007(6) -0.006(6)
C5 0.026(7) 0.027(8) 0.015(7) 0.001(5) -0.005(6) 0.010(6)
C6 0.015(7) 0.018(6) 0.028(7) 0.006(5) -0.012(6) -0.003(5)
C7 0.018(7) 0.029(8) 0.027(8) 0.004(6) 0.008(6) 0.002(6)
C8 0.043(9) 0.022(7) 0.027(8) -0.003(6) 0.007(7) -0.001(7)
C9 0.010(6) 0.027(7) 0.018(7) 0.001(5) 0.005(5) -0.004(5)
C10 0.035(8) 0.046(9) 0.018(7) -0.008(6) 0.000(6) 0.002(7)
C11 0.040(9) 0.031(7) 0.027(7) 0.001(6) 0.015(6) -0.006(7)
C12 0.034(8) 0.024(7) 0.029(7) 0.003(6) -0.001(6) -0.016(6)
C13 0.016(7) 0.022(7) 0.033(8) 0.002(5) 0.001(6) -0.002(5)
C14 0.034(8) 0.030(7) 0.018(7) -0.002(5) -0.003(6) -0.003(6)
C15 0.064(11) 0.048(9) 0.015(7) -0.005(6) -0.019(7) -0.007(8)
C16 0.046(10) 0.034(9) 0.069(12) -0.021(8) -0.018(9) 0.017(8)
C17 0.034(8) 0.030(7) 0.033(8) -0.012(6) -0.001(6) -0.004(6)
C18 0.064(11) 0.019(7) 0.052(10) -0.003(6) -0.013(8) 0.020(7)
C19 0.071(11) 0.023(7) 0.043(9) -0.013(7) -0.020(8) 0.015(8)
C20 0.030(8) 0.027(7) 0.022(7) -0.014(5) -0.002(6) -0.002(6)
C21 0.031(8) 0.062(9) 0.013(7) 0.004(6) -0.013(6) -0.025(7)
C22 0.039(10) 0.063(11) 0.043(10) 0.016(8) 0.015(8) 0.000(8)
C23 0.016(8) 0.071(12) 0.065(12) -0.004(10) 0.007(8) -0.013(8)
C24 0.036(9) 0.037(8) 0.043(9) -0.008(7) 0.006(7) -0.011(7)
C25 0.046(8) 0.006(5) 0.018(7) 0.001(5) -0.001(6) -0.003(5)
C26 0.058(10) 0.017(7) 0.018(6) -0.006(5) 0.004(6) 0.005(6)
C27 0.037(8) 0.016(7) 0.029(8) 0.005(6) -0.002(6) 0.000(6)
C28 0.029(8) 0.039(9) 0.018(7) 0.001(6) -0.006(6) -0.003(7)
C29 0.021(7) 0.019(7) 0.018(7) -0.001(5) 0.002(5) 0.002(5)
C30 0.047(9) 0.028(7) 0.018(7) -0.002(6) -0.003(7) 0.009(7)
C31 0.015(7) 0.017(7) 0.036(8) -0.006(6) -0.002(6) -0.011(5)
C32 0.030(8) 0.028(7) 0.007(6) 0.001(5) 0.004(5) -0.008(6)
C33 0.020(7) 0.020(7) 0.022(7) 0.001(5) 0.007(6) 0.001(6)
C34 0.026(8) 0.032(8) 0.023(7) 0.008(6) 0.012(6) 0.002(6)
C35 0.031(8) 0.048(9) 0.018(7) 0.008(6) 0.005(6) -0.008(7)
C36 0.035(8) 0.038(8) 0.016(7) 0.004(6) 0.005(6) 0.000(7)
C37 0.030(8) 0.020(7) 0.016(7) 0.003(5) 0.009(6) 0.009(6)
C38 0.026(7) 0.016(6) 0.036(8) 0.013(6) -0.001(6) 0.001(5)
C39 0.032(8) 0.038(8) 0.024(7) 0.004(6) -0.008(6) 0.009(6)
C40 0.036(8) 0.032(8) 0.021(7) 0.001(6) 0.010(6) 0.006(7)
C41 0.033(8) 0.039(8) 0.013(6) 0.011(6) 0.005(6) 0.007(6)
C42 0.014(6) 0.029(7) 0.022(6) -0.007(5) -0.002(5) -0.008(5)
C43 0.053(10) 0.038(9) 0.028(8) -0.022(6) 0.017(8) -0.007(8)
C44 0.038(8) 0.040(9) 0.025(7) 0.007(6) -0.004(6) -0.004(7)
C45 0.072(13) 0.066(12) 0.041(10) 0.000(9) 0.017(9) 0.041(10)
C46 0.051(10) 0.064(11) 0.062(11) 0.025(9) 0.025(8) 0.050(9)
C47 0.100(16) 0.032(9) 0.075(13) 0.024(9) 0.003(11) 0.021(10)
C48 0.054(10) 0.021(8) 0.048(9) 0.012(7) -0.006(8) 0.017(7)
C49 0.020(8) 0.080(12) 0.044(9) 0.043(9) -0.008(7) -0.002(8)
C50 0.040(10) 0.091(15) 0.052(11) 0.031(10) -0.011(8) 0.015(10)
C51 0.017(9) 0.13(2) 0.072(14) 0.038(13) -0.003(9) 0.002(10)
C52 0.014(8) 0.116(17) 0.061(13) 0.030(11) -0.006(8) 0.021(9)
C53 0.049(9) 0.020(7) 0.028(8) -0.005(6) 0.003(7) -0.004(6)
C54 0.045(10) 0.037(9) 0.046(9) 0.003(7) 0.005(8) -0.002(7)
C55 0.066(12) 0.055(11) 0.038(10) -0.013(8) -0.006(9) 0.023(10)
C56 0.046(10) 0.022(8) 0.044(10) 0.007(6) 0.019(8) -0.002(7)

loop_
_atom_type_symbol
_atom_type_description
_atom_type_scat_dispersion_real
_atom_type_scat_dispersion_imag
_atom_type_scat_source
C C 0.0033 0.0016 'International Tables Vol C Tables 4.2.6.8 and 6.1.1.4'
H H 0.0000 0.0000 'International Tables Vol C Tables 4.2.6.8 and 6.1.1.4'
N N 0.0061 0.0033 'International Tables Vol C Tables 4.2.6.8 and 6.1.1.4'
O O 0.0106 0.0060 'International Tables Vol C Tables 4.2.6.8 and 6.1.1.4'
F F 0.0171 0.0103 'International Tables Vol C Tables 4.2.6.8 and 6.1.1.4'
I I -0.4742 1.8119 'International Tables Vol C Tables 4.2.6.8 and 6.1.1.4'
U U -9.6767 9.6646 'International Tables Vol C Tables 4.2.6.8 and 6.1.1.4'

loop_
_geom_angle_atom_site_label_1
_geom_angle_atom_site_label_2
_geom_angle_atom_site_label_3
_geom_angle
N2 U1 N1 176.1(5)
N2 U1 O2 87.7(4)
N1 U1 O2 89.5(4)
N2 U1 O3 88.3(4)
N1 U1 O3 88.1(4)
O2 U1 O3 68.2(3)
N2 U1 O1 92.1(4)
N1 U1 O1 91.7(4)
O2 U1 O1 145.2(3)
O3 U1 O1 146.6(3)
N2 U1 I2 90.6(4)
N1 U1 I2 91.3(3)
O2 U1 I2 72.3(2)
O3 U1 I2 140.6(2)
O1 U1 I2 72.9(2)
N2 U1 I1 94.1(4)
N1 U1 I1 86.2(3)
O2 U1 I1 140.9(2)
O3 U1 I1 72.8(2)
O1 U1 I1 73.9(2)
I2 U1 I1 146.55(3)
N3 U2 N4 176.8(4)
N3 U2 O5 87.2(4)
N4 U2 O5 90.0(3)
N3 U2 O4 92.9(4)
N4 U2 O4 90.2(4)
O5 U2 O4 146.7(3)
N3 U2 O6 90.7(4)
N4 U2 O6 87.0(4)
O5 U2 O6 68.0(3)
O4 U2 O6 145.3(3)
N3 U2 I4 88.4(3)
N4 U2 I4 92.1(3)
O5 U2 I4 73.6(2)
O4 U2 I4 73.1(2)
O6 U2 I4 141.5(2)
N3 U2 I3 91.4(3)
N4 U2 I3 89.9(3)
O5 U2 I3 140.2(2)
O4 U2 I3 73.1(2)
O6 U2 I3 72.3(2)
I4 U2 I3 146.17(3)
C1 N1 U1 169.5(9)
C9 N2 U1 176.2(10)
C29 N3 U2 168.1(9)
C37 N4 U2 169.1(9)
C17 O1 C20 107.8(9)
C17 O1 U1 127.3(7)
C20 O1 U1 124.8(7)
C24 O2 C21 106.7(10)
C24 O2 U1 124.1(8)
C21 O2 U1 126.7(8)
C25 O3 C28 109.9(9)
C25 O3 U1 126.2(7)
C28 O3 U1 122.5(7)
C45 O4 C48 109.5(10)
C45 O4 U2 124.7(8)
C48 O4 U2 125.7(8)
C56 O5 C53 109.4(9)
C56 O5 U2 124.4(7)
C53 O5 U2 124.9(7)
C52 O6 C49 109.3(11)
C52 O6 U2 128.5(9)
C49 O6 U2 120.2(8)
C6 C1 N1 121.4(12)
C6 C1 C2 116.9(11)
N1 C1 C2 121.6(11)
C3 C2 C1 122.0(13)
C2 C3 C4 120.2(12)
C2 C3 C7 119.6(12)
C4 C3 C7 120.0(12)
C5 C4 C3 118.8(12)
C6 C5 C4 120.1(12)
C6 C5 C8 119.1(12)
C4 C5 C8 120.8(12)
C5 C6 C1 121.9(12)
F2 C7 F1 106.8(11)
F2 C7 F3 105.0(11)
F1 C7 F3 105.2(11)
F2 C7 C3 115.3(12)
F1 C7 C3 111.4(11)
F3 C7 C3 112.4(11)
F6 C8 F4 107.0(11)
F6 C8 F5 107.8(12)
F4 C8 F5 106.2(11)
F6 C8 C5 112.5(11)
F4 C8 C5 112.4(12)
F5 C8 C5 110.6(11)
C14 C9 N2 121.3(12)
C14 C9 C10 116.8(12)
N2 C9 C10 121.8(12)
C11 C10 C9 121.1(13)
C10 C11 C12 121.2(13)
C10 C11 C16 120.4(14)
C12 C11 C16 118.1(14)
C11 C12 C13 119.2(13)
C14 C13 C12 119.6(12)
C14 C13 C15 120.8(11)
C12 C13 C15 119.6(12)
C9 C14 C13 122.0(12)
F9 C15 F7 111.1(14)
F9 C15 F8 106.8(15)
F7 C15 F8 102.2(13)
F9 C15 C13 115.4(13)
F7 C15 C13 110.5(12)
F8 C15 C13 110.0(11)
F12 C16 F11 111.4(17)
F12 C16 F10 105.0(16)
F11 C16 F10 97.6(15)
F12 C16 C11 115.6(14)
F11 C16 C11 115.3(14)
F10 C16 C11 109.9(15)
O1 C17 C18 107.6(11)
C17 C18 C19 104.0(12)
C20 C19 C18 102.3(11)
O1 C20 C19 105.2(10)
C22 C21 O2 105.2(12)
C23 C22 C21 104.3(13)
C22 C23 C24 102.9(14)
O2 C24 C23 106.1(12)
O3 C25 C26 105.7(10)
C25 C26 C27 101.7(11)
C28 C27 C26 101.1(11)
O3 C28 C27 105.0(10)
C34 C29 C30 120.0(12)
C34 C29 N3 120.5(11)
C30 C29 N3 119.5(12)
C29 C30 C31 118.2(14)
C32 C31 C30 122.0(13)
C32 C31 C35 120.2(12)
C30 C31 C35 117.8(12)
C31 C32 C33 118.4(11)
C32 C33 C34 121.9(12)
C32 C33 C36 119.7(11)
C34 C33 C36 118.3(12)
C33 C34 C29 119.3(13)
F14 C35 F13 104.8(11)
F14 C35 F15 106.2(11)
F13 C35 F15 104.5(12)
F14 C35 C31 114.0(12)
F13 C35 C31 112.7(11)
F15 C35 C31 113.7(11)
F16 C36 F17 107.1(11)
F16 C36 F18 105.3(11)
F17 C36 F18 106.3(12)
F16 C36 C33 113.1(11)
F17 C36 C33 113.4(11)
F18 C36 C33 111.0(11)
C42 C37 C38 119.9(12)
C42 C37 N4 120.8(11)
C38 C37 N4 119.2(11)
C39 C38 C37 118.9(12)
C38 C39 C40 121.6(13)
C38 C39 C43 119.5(13)
C40 C39 C43 118.9(12)
C41 C40 C39 118.7(12)
C42 C41 C40 121.2(13)
C42 C41 C44 118.0(12)
C40 C41 C44 120.8(12)
C41 C42 C37 119.6(12)
F19 C43 F20 110.5(13)
F19 C43 F21 105.2(12)
F20 C43 F21 104.6(13)
F19 C43 C39 113.9(13)
F20 C43 C39 111.9(11)
F21 C43 C39 110.1(12)
F24 C44 F23 110.3(14)
F24 C44 F22 102.3(12)
F23 C44 F22 104.5(13)
F24 C44 C41 114.1(11)
F23 C44 C41 113.9(12)
F22 C44 C41 110.8(12)
O4 C45 C46 104.8(13)
C45 C46 C47 105.7(14)
C48 C47 C46 102.9(14)
O4 C48 C47 106.2(13)
O6 C49 C50 104.0(12)
C51 C50 C49 105.9(14)
C50 C51 C52 100.3(16)
O6 C52 C51 106.7(14)
O5 C53 C54 102.4(11)
C55 C54 C53 105.3(13)
C54 C55 C56 100.8(13)
O5 C56 C55 106.4(12)

loop_
_geom_bond_atom_site_label_1
_geom_bond_atom_site_label_2
_geom_bond_distance
U1 N2 1.862(11)
U1 N1 1.867(10)
U1 O2 2.427(8)
U1 O3 2.434(8)
U1 O1 2.451(8)
U1 I2 3.1124(9)
U1 I1 3.1129(10)
U2 N3 1.855(10)
U2 N4 1.893(11)
U2 O5 2.419(8)
U2 O4 2.429(8)
U2 O6 2.447(10)
U2 I4 3.1154(10)
U2 I3 3.1263(10)
F1 C7 1.329(15)
F2 C7 1.305(16)
F3 C7 1.358(16)
F4 C8 1.331(15)
F5 C8 1.338(16)
F6 C8 1.326(16)
F7 C15 1.317(18)
F8 C15 1.354(19)
F9 C15 1.242(16)
F10 C16 1.35(2)
F11 C16 1.270(19)
F12 C16 1.26(2)
F13 C35 1.354(16)
F14 C35 1.343(17)
F15 C35 1.354(15)
F16 C36 1.325(15)
F17 C36 1.339(16)
F18 C36 1.359(17)
F19 C43 1.273(17)
F20 C43 1.328(17)
F21 C43 1.365(19)
F22 C44 1.341(18)
F23 C44 1.284(16)
F24 C44 1.283(17)
N1 C1 1.405(16)
N2 C9 1.396(17)
N3 C29 1.415(15)
N4 C37 1.407(17)
O1 C17 1.470(16)
O1 C20 1.476(14)
O2 C24 1.446(17)
O2 C21 1.511(15)
O3 C25 1.434(14)
O3 C28 1.460(15)
O4 C45 1.445(17)
O4 C48 1.453(16)
O5 C56 1.423(17)
O5 C53 1.490(15)
O6 C52 1.41(2)
O6 C49 1.474(16)
C1 C6 1.386(18)
C1 C2 1.416(18)
C2 C3 1.353(18)
C3 C4 1.408(19)
C3 C7 1.482(18)
C4 C5 1.390(18)
C5 C6 1.383(17)
C5 C8 1.509(19)
C9 C14 1.388(18)
C9 C10 1.421(19)
C10 C11 1.373(19)
C11 C12 1.37(2)
C11 C16 1.49(2)
C12 C13 1.399(18)
C13 C14 1.395(17)
C13 C15 1.520(19)
C17 C18 1.484(19)
C18 C19 1.53(2)
C19 C20 1.518(19)
C21 C22 1.47(2)
C22 C23 1.47(2)
C23 C24 1.53(2)
C25 C26 1.514(17)
C26 C27 1.539(19)
C27 C28 1.526(18)
C29 C34 1.392(18)
C29 C30 1.403(19)
C30 C31 1.409(19)
C31 C32 1.373(18)
C31 C35 1.483(19)
C32 C33 1.378(18)
C33 C34 1.391(18)
C33 C36 1.507(18)
C37 C42 1.394(18)
C37 C38 1.405(18)
C38 C39 1.371(18)
C39 C40 1.39(2)
C39 C43 1.508(18)
C40 C41 1.385(19)
C41 C42 1.370(17)
C41 C44 1.512(19)
C45 C46 1.48(2)
C46 C47 1.50(2)
C47 C48 1.46(2)
C49 C50 1.48(2)
C50 C51 1.48(3)
C51 C52 1.54(2)
C53 C54 1.493(19)
C54 C55 1.49(2)
C55 C56 1.50(2)
